data_7225172
loop_
_publ_author_name
'Luo, Qi'
'Di, Lei'
'Yang, Xiao-Hua'
'Cheng, Yong-Xian'

_publ_section_title
;
 Applanatumols A and B, meroterpenoids with unprecedented skeletons from
 Ganoderma applanatum
;
_journal_issue 51
_journal_name_full 'RSC Adv.'
_journal_page_first 45963
_journal_paper_doi 10.1039/C6RA05148K
_journal_volume 6
_journal_year 2016
_chemical_absolute_configuration ad
_chemical_formula_moiety 'C16 H16 O6, 0.5(H2 O)'
_chemical_formula_sum 'C16 H17 O6.5'
_chemical_formula_weight 313.29
_chemical_name_systematic
; 
 ? 
;
_space_group_IT_number 4
_symmetry_cell_setting monoclinic
_symmetry_space_group_name_Hall 'P 2yb'
_symmetry_space_group_name_H-M 'P 1 21 1'
_atom_sites_solution_hydrogens geom
_atom_sites_solution_primary direct
_atom_sites_solution_secondary difmap
_audit_creation_method SHELXL-97
_audit_update_record
;
2015-11-30 deposited with the CCDC.
2016-04-25 downloaded from the CCDC.
;
_cell_angle_alpha 90.00
_cell_angle_beta 96.2500(10)
_cell_angle_gamma 90.00
_cell_formula_units_Z 4
_cell_length_a 7.0996(2)
_cell_length_b 17.4669(6)
_cell_length_c 11.5838(4)
_cell_measurement_reflns_used 9900
_cell_measurement_temperature 100(2)
_cell_measurement_theta_max 69.16
_cell_measurement_theta_min 3.84
_cell_volume 1427.95(8)
_computing_cell_refinement 'Bruker SAINT'
_computing_data_collection 'Bruker APEX2'
_computing_data_reduction 'Bruker SAINT'
_computing_molecular_graphics 'Bruker SHELXTL'
_computing_publication_material 'Bruker SHELXTL'
_computing_structure_refinement 'SHELXL-97 (Sheldrick, 2008)'
_computing_structure_solution 'SHELXS-97 (Sheldrick, 2008)'
_diffrn_ambient_temperature 100(2)
_diffrn_measured_fraction_theta_full 0.968
_diffrn_measured_fraction_theta_max 0.968
_diffrn_measurement_device_type 'Bruker APEX-II CCD'
_diffrn_measurement_method '\f and \w scans'
_diffrn_radiation_monochromator graphite
_diffrn_radiation_source 'fine-focus sealed tube'
_diffrn_radiation_type CuK\a
_diffrn_radiation_wavelength 1.54178
_diffrn_reflns_av_R_equivalents 0.0495
_diffrn_reflns_av_sigmaI/netI 0.0635
_diffrn_reflns_limit_h_max 8
_diffrn_reflns_limit_h_min -8
_diffrn_reflns_limit_k_max 20
_diffrn_reflns_limit_k_min -19
_diffrn_reflns_limit_l_max 13
_diffrn_reflns_limit_l_min -14
_diffrn_reflns_number 10353
_diffrn_reflns_theta_full 69.44
_diffrn_reflns_theta_max 69.44
_diffrn_reflns_theta_min 3.84
_exptl_absorpt_coefficient_mu 0.960
_exptl_absorpt_correction_T_max 0.9101
_exptl_absorpt_correction_T_min 0.5370
_exptl_absorpt_correction_type multi-scan
_exptl_absorpt_process_details sadabs
_exptl_crystal_colour brown
_exptl_crystal_density_diffrn 1.457
_exptl_crystal_density_method 'not measured'
_exptl_crystal_description prism
_exptl_crystal_F_000 660
_exptl_crystal_size_max 0.74
_exptl_crystal_size_mid 0.26
_exptl_crystal_size_min 0.10
_refine_diff_density_max 0.348
_refine_diff_density_min -0.471
_refine_diff_density_rms 0.085
_refine_ls_abs_structure_details 'Flack H D (1983), Acta Cryst. A39, 876-881'
_refine_ls_abs_structure_Flack -0.12(16)
_refine_ls_extinction_method none
_refine_ls_goodness_of_fit_ref 1.041
_refine_ls_hydrogen_treatment constr
_refine_ls_matrix_type full
_refine_ls_number_parameters 410
_refine_ls_number_reflns 4483
_refine_ls_number_restraints 1
_refine_ls_restrained_S_all 1.041
_refine_ls_R_factor_all 0.0539
_refine_ls_R_factor_gt 0.0530
_refine_ls_shift/su_max 0.001
_refine_ls_shift/su_mean 0.000
_refine_ls_structure_factor_coef Fsqd
_refine_ls_weighting_details 'calc w=1/[\s^2^(Fo^2^)+(0.1152P)^2^+0.1856P] where P=(Fo^2^+2Fc^2^)/3'
_refine_ls_weighting_scheme calc
_refine_ls_wR_factor_gt 0.1452
_refine_ls_wR_factor_ref 0.1466
_reflns_number_gt 4361
_reflns_number_total 4483
_reflns_threshold_expression >2sigma(I)
_cod_data_source_file c6ra05148k2.cif
_cod_data_source_block cu_qpg124_0m
_cod_depositor_comments
;
The following automatic conversions were performed:

'_symmetry_cell_setting' value 'Monoclinic' changed to 'monoclinic'
according to
/usr/data/users/saulius/crontab/automatic-downloads/rss-feeds/RSC/lib/dictionaries/cif_core.dic
dictionary named 'cif_core.dic' version 2.4.2 from 2011-04-26.

Automatic conversion script
Id: cif_fix_values 4268 2015-11-12 08:31:59Z antanas 

2017-03-08
Z value and formula fixed to values more according to usual
chemical conventions.                 miguel
;
_cod_original_formula_sum 'C32 H34 O13'
_cod_original_formula_weight 626.59
_cod_original_formula_moiety '2(C16 H16 O6), H2 O'
_cod_original_formula_units_Z 2
_cod_original_sg_symbol_H-M 'P 21'
_cod_database_code 7225172

loop_
_symmetry_equiv_pos_as_xyz
'x, y, z'
'-x, y+1/2, -z'

loop_
_atom_site_label
_atom_site_type_symbol
_atom_site_fract_x
_atom_site_fract_y
_atom_site_fract_z
_atom_site_U_iso_or_equiv
_atom_site_adp_type
_atom_site_occupancy
_atom_site_symmetry_multiplicity
_atom_site_calc_flag
_atom_site_refinement_flags
O9' O 0.8900(3) 0.12385(13) 0.03096(16) 0.0284(5) Uani 1 1 d .
H9' H 0.8225 0.1565 -0.0074 0.043 Uiso 1 1 calc R
O1S O 0.0823(4) 0.85729(15) 0.48591(19) 0.0397(6) Uani 1 1 d .
O4 O 0.7903(3) -0.01021(14) 0.91679(18) 0.0293(5) Uani 1 1 d .
H4 H 0.8175 0.0310 0.9521 0.044 Uiso 1 1 calc R
O6' O 0.4346(2) 0.08685(12) 0.20418(15) 0.0210(4) Uani 1 1 d .
O10' O 0.2686(3) 0.04225(12) 0.33873(17) 0.0239(4) Uani 1 1 d .
O1 O 0.6905(2) 0.03561(11) 0.44565(15) 0.0209(4) Uani 1 1 d .
O1' O 0.7714(2) 0.21613(11) 0.58251(15) 0.0208(4) Uani 1 1 d .
O7 O 0.2095(3) -0.12147(13) 0.70841(18) 0.0320(5) Uani 1 1 d .
H7 H 0.1686 -0.1209 0.6376 0.048 Uiso 1 1 calc R
O8 O -0.0299(3) 0.42780(13) 0.73565(17) 0.0283(5) Uani 1 1 d .
H8 H -0.1122 0.4625 0.7271 0.042 Uiso 1 1 calc R
O9 O 0.2911(3) 0.16972(11) 0.88622(14) 0.0189(4) Uani 1 1 d .
O10 O 0.4851(3) 0.33988(12) 0.94169(16) 0.0234(4) Uani 1 1 d .
O11 O 0.6938(3) 0.24799(13) 0.94854(17) 0.0265(4) Uani 1 1 d .
O12 O 0.1975(3) 0.18426(12) 0.57974(15) 0.0219(4) Uani 1 1 d .
C9' C 0.9244(4) 0.14819(19) 0.1498(2) 0.0238(6) Uani 1 1 d .
H9'1 H 0.9237 0.2048 0.1528 0.029 Uiso 1 1 calc R
H9'2 H 1.0515 0.1305 0.1827 0.029 Uiso 1 1 calc R
C7' C 0.7754(4) 0.11699(17) 0.2242(2) 0.0203(5) Uani 1 1 d .
H7' H 0.7784 0.0598 0.2206 0.024 Uiso 1 1 calc R
C8' C 0.8333(3) 0.14127(18) 0.3502(2) 0.0197(5) Uani 1 1 d .
H8'1 H 0.9575 0.1179 0.3770 0.024 Uiso 1 1 calc R
H8'2 H 0.8495 0.1976 0.3528 0.024 Uiso 1 1 calc R
C2' C 0.6924(3) 0.11875(16) 0.4332(2) 0.0178(5) Uani 1 1 d .
C1' C 0.7456(3) 0.14880(17) 0.5572(2) 0.0184(5) Uani 1 1 d .
C2 C 0.7462(3) 0.08228(17) 0.6317(2) 0.0182(5) Uani 1 1 d .
C3 C 0.7747(3) 0.07604(17) 0.7536(2) 0.0188(5) Uani 1 1 d .
H3 H 0.7992 0.1198 0.8016 0.023 Uiso 1 1 calc R
C4 C 0.7655(3) 0.00321(19) 0.8005(2) 0.0229(6) Uani 1 1 d .
C6' C 0.5765(4) 0.14379(17) 0.1758(2) 0.0201(5) Uani 1 1 d .
H6' H 0.5731 0.1448 0.0893 0.024 Uiso 1 1 calc R
C10' C 0.3887(3) 0.08605(17) 0.3125(2) 0.0198(5) Uani 1 1 d .
C3' C 0.4849(3) 0.14416(16) 0.3960(2) 0.0166(5) Uani 1 1 d .
H3' H 0.4162 0.1450 0.4670 0.020 Uiso 1 1 calc R
C1 C 0.7129(3) 0.01942(17) 0.5621(2) 0.0195(5) Uani 1 1 d .
C6 C 0.7042(4) -0.05422(18) 0.6080(3) 0.0262(6) Uani 1 1 d .
H6 H 0.6812 -0.0979 0.5597 0.031 Uiso 1 1 calc R
C5 C 0.7308(4) -0.06012(19) 0.7278(3) 0.0274(6) Uani 1 1 d .
H5 H 0.7253 -0.1094 0.7620 0.033 Uiso 1 1 calc R
C4' C 0.4692(4) 0.22385(16) 0.3411(2) 0.0213(5) Uani 1 1 d .
H4'1 H 0.5575 0.2591 0.3867 0.026 Uiso 1 1 calc R
H4'2 H 0.3389 0.2435 0.3435 0.026 Uiso 1 1 calc R
C5' C 0.5160(4) 0.22261(17) 0.2129(2) 0.0221(6) Uani 1 1 d .
H5'1 H 0.4029 0.2391 0.1614 0.027 Uiso 1 1 calc R
H5'2 H 0.6190 0.2596 0.2040 0.027 Uiso 1 1 calc R
C17 C 0.2298(4) -0.04819(18) 0.7485(2) 0.0236(6) Uani 1 1 d .
C18 C 0.2207(4) 0.01486(17) 0.6769(2) 0.0210(6) Uani 1 1 d .
H18 H 0.2003 0.0096 0.5948 0.025 Uiso 1 1 calc R
C19 C 0.2427(3) 0.08708(17) 0.7294(2) 0.0172(5) Uani 1 1 d .
C20 C 0.2327(3) 0.16344(16) 0.6809(2) 0.0182(5) Uani 1 1 d .
C21 C 0.2752(3) 0.21858(17) 0.7837(2) 0.0185(5) Uani 1 1 d .
C22 C 0.1139(3) 0.27512(16) 0.7860(2) 0.0194(5) Uani 1 1 d .
H22A H 0.0003 0.2466 0.8042 0.023 Uiso 1 1 calc R
H22B H 0.0852 0.2967 0.7070 0.023 Uiso 1 1 calc R
C23 C 0.1459(3) 0.34204(17) 0.8720(2) 0.0192(5) Uani 1 1 d .
H23 H 0.1431 0.3205 0.9517 0.023 Uiso 1 1 calc R
C24 C -0.0194(4) 0.39851(17) 0.8513(2) 0.0226(6) Uani 1 1 d .
H24A H -0.1394 0.3723 0.8631 0.027 Uiso 1 1 calc R
H24B H -0.0007 0.4412 0.9076 0.027 Uiso 1 1 calc R
C25 C 0.2641(4) -0.03929(18) 0.8702(2) 0.0251(6) Uani 1 1 d .
H25 H 0.2725 -0.0837 0.9179 0.030 Uiso 1 1 calc R
C26 C 0.2857(3) 0.03187(17) 0.9222(2) 0.0201(6) Uani 1 1 d .
H26 H 0.3064 0.0374 1.0042 0.024 Uiso 1 1 calc R
C27 C 0.2755(3) 0.09496(17) 0.8485(2) 0.0189(5) Uani 1 1 d .
C28 C 0.3358(4) 0.38283(16) 0.8701(2) 0.0201(5) Uani 1 1 d .
H28 H 0.3244 0.4339 0.9076 0.024 Uiso 1 1 calc R
C29 C 0.4049(4) 0.39695(17) 0.7513(2) 0.0229(6) Uani 1 1 d .
H29A H 0.3022 0.4218 0.6998 0.027 Uiso 1 1 calc R
H29B H 0.5138 0.4326 0.7607 0.027 Uiso 1 1 calc R
C30 C 0.4646(4) 0.32374(18) 0.6935(2) 0.0229(6) Uani 1 1 d .
H30A H 0.5910 0.3315 0.6667 0.028 Uiso 1 1 calc R
H30B H 0.3737 0.3128 0.6245 0.028 Uiso 1 1 calc R
C31 C 0.4727(3) 0.25465(17) 0.7761(2) 0.0195(5) Uani 1 1 d .
H31 H 0.5564 0.2149 0.7463 0.023 Uiso 1 1 calc R
C32 C 0.5587(3) 0.27866(17) 0.8953(2) 0.0206(6) Uani 1 1 d .

loop_
_atom_site_aniso_label
_atom_site_aniso_U_11
_atom_site_aniso_U_22
_atom_site_aniso_U_33
_atom_site_aniso_U_23
_atom_site_aniso_U_13
_atom_site_aniso_U_12
O9' 0.0334(10) 0.0324(13) 0.0192(8) 0.0038(8) 0.0026(7) 0.0120(9)
O1S 0.0669(15) 0.0251(12) 0.0254(9) -0.0050(9) -0.0030(10) 0.0092(11)
O4 0.0334(10) 0.0291(12) 0.0245(9) 0.0069(9) 0.0000(8) 0.0016(9)
O6' 0.0213(8) 0.0207(10) 0.0203(8) -0.0001(8) -0.0011(6) -0.0057(8)
O10' 0.0209(8) 0.0207(11) 0.0295(9) -0.0005(8) 0.0002(7) -0.0056(8)
O1 0.0254(8) 0.0156(10) 0.0213(8) -0.0006(8) 0.0002(7) 0.0011(8)
O1' 0.0236(9) 0.0176(10) 0.0206(8) -0.0015(8) 0.0001(7) -0.0031(8)
O7 0.0483(13) 0.0147(11) 0.0300(10) -0.0031(8) -0.0092(9) 0.0047(9)
O8 0.0303(10) 0.0240(12) 0.0293(9) -0.0004(9) -0.0024(8) 0.0120(9)
O9 0.0232(9) 0.0154(10) 0.0175(8) -0.0023(7) 0.0003(6) -0.0009(7)
O10 0.0211(9) 0.0212(10) 0.0262(9) -0.0035(8) -0.0053(7) 0.0006(8)
O11 0.0204(9) 0.0238(11) 0.0335(10) 0.0052(8) -0.0045(8) 0.0013(8)
O12 0.0248(9) 0.0200(11) 0.0204(8) 0.0000(7) 0.0005(7) 0.0043(8)
C9' 0.0206(12) 0.0316(16) 0.0192(11) 0.0031(11) 0.0020(9) 0.0038(11)
C7' 0.0210(12) 0.0231(15) 0.0165(11) -0.0005(10) 0.0010(9) 0.0031(11)
C8' 0.0167(11) 0.0219(14) 0.0198(11) -0.0010(10) -0.0013(9) 0.0001(10)
C2' 0.0179(11) 0.0145(13) 0.0205(11) -0.0013(10) -0.0001(9) -0.0011(10)
C1' 0.0146(11) 0.0198(14) 0.0207(11) -0.0002(10) 0.0009(9) -0.0035(10)
C2 0.0121(10) 0.0202(14) 0.0221(12) 0.0002(11) 0.0004(8) 0.0021(10)
C3 0.0190(11) 0.0187(15) 0.0186(11) 0.0022(11) 0.0014(9) 0.0007(10)
C4 0.0177(11) 0.0285(17) 0.0221(11) 0.0058(12) 0.0009(9) 0.0028(11)
C6' 0.0211(12) 0.0199(14) 0.0189(10) 0.0005(10) 0.0000(9) -0.0033(11)
C10' 0.0155(11) 0.0205(14) 0.0223(11) -0.0016(11) -0.0034(8) 0.0018(11)
C3' 0.0158(11) 0.0151(13) 0.0189(10) -0.0021(10) 0.0026(9) -0.0007(10)
C1 0.0162(11) 0.0192(14) 0.0231(12) 0.0018(11) 0.0020(9) 0.0035(10)
C6 0.0297(14) 0.0182(16) 0.0302(14) 0.0013(12) 0.0001(11) 0.0008(11)
C5 0.0297(14) 0.0173(16) 0.0347(14) 0.0086(12) 0.0009(11) -0.0004(11)
C4' 0.0183(11) 0.0173(14) 0.0279(12) -0.0030(11) 0.0009(9) 0.0017(10)
C5' 0.0219(12) 0.0172(14) 0.0264(12) 0.0034(11) -0.0008(10) 0.0015(11)
C17 0.0219(12) 0.0179(15) 0.0296(14) -0.0038(12) -0.0030(10) 0.0032(11)
C18 0.0199(11) 0.0204(15) 0.0218(12) -0.0020(11) -0.0019(9) 0.0050(10)
C19 0.0150(11) 0.0195(15) 0.0167(11) -0.0011(10) -0.0003(8) 0.0017(10)
C20 0.0128(11) 0.0197(15) 0.0224(12) -0.0026(11) 0.0028(9) 0.0024(9)
C21 0.0179(11) 0.0176(14) 0.0192(11) 0.0023(10) -0.0010(9) -0.0013(10)
C22 0.0169(11) 0.0160(14) 0.0251(11) -0.0013(10) 0.0007(9) -0.0012(10)
C23 0.0204(12) 0.0161(14) 0.0206(11) -0.0018(10) 0.0004(9) -0.0015(11)
C24 0.0186(12) 0.0212(15) 0.0271(13) -0.0024(11) -0.0008(10) 0.0001(10)
C25 0.0263(13) 0.0211(15) 0.0266(13) 0.0013(12) -0.0032(10) 0.0019(11)
C26 0.0178(11) 0.0208(16) 0.0209(11) 0.0008(11) -0.0011(9) 0.0010(10)
C27 0.0157(11) 0.0172(14) 0.0234(11) -0.0035(11) 0.0006(8) -0.0002(10)
C28 0.0202(12) 0.0128(13) 0.0264(12) -0.0012(10) -0.0010(10) 0.0014(10)
C29 0.0194(12) 0.0177(15) 0.0316(13) 0.0045(11) 0.0030(10) -0.0025(10)
C30 0.0238(12) 0.0225(15) 0.0229(12) 0.0058(11) 0.0040(10) 0.0006(11)
C31 0.0156(11) 0.0184(14) 0.0244(11) -0.0008(11) 0.0017(9) 0.0023(10)
C32 0.0172(11) 0.0222(15) 0.0220(11) 0.0033(11) 0.0007(9) -0.0030(11)

loop_
_atom_type_symbol
_atom_type_description
_atom_type_scat_dispersion_real
_atom_type_scat_dispersion_imag
_atom_type_scat_source
C C 0.0181 0.0091 'International Tables Vol C Tables 4.2.6.8 and 6.1.1.4'
H H 0.0000 0.0000 'International Tables Vol C Tables 4.2.6.8 and 6.1.1.4'
O O 0.0492 0.0322 'International Tables Vol C Tables 4.2.6.8 and 6.1.1.4'

loop_
_geom_angle_atom_site_label_1
_geom_angle_atom_site_label_2
_geom_angle_atom_site_label_3
_geom_angle
C9' O9' H9' 109.5
C4 O4 H4 109.5
C10' O6' C6' 117.4(2)
C1 O1 C2' 107.5(2)
C17 O7 H7 109.5
C24 O8 H8 109.5
C27 O9 C21 107.46(19)
C32 O10 C28 118.1(2)
O9' C9' C7' 112.2(2)
O9' C9' H9'1 109.2
C7' C9' H9'1 109.2
O9' C9' H9'2 109.2
C7' C9' H9'2 109.2
H9'1 C9' H9'2 107.9
C8' C7' C9' 107.9(2)
C8' C7' C6' 113.8(2)
C9' C7' C6' 110.5(2)
C8' C7' H7' 108.2
C9' C7' H7' 108.2
C6' C7' H7' 108.2
C2' C8' C7' 114.0(2)
C2' C8' H8'1 108.8
C7' C8' H8'1 108.8
C2' C8' H8'2 108.8
C7' C8' H8'2 108.8
H8'1 C8' H8'2 107.7
O1 C2' C8' 109.6(2)
O1 C2' C1' 104.6(2)
C8' C2' C1' 113.1(2)
O1 C2' C3' 107.0(2)
C8' C2' C3' 115.0(2)
C1' C2' C3' 106.9(2)
O1' C1' C2 129.8(2)
O1' C1' C2' 124.6(2)
C2 C1' C2' 105.5(2)
C1 C2 C3 121.7(3)
C1 C2 C1' 107.7(2)
C3 C2 C1' 130.6(3)
C4 C3 C2 117.1(3)
C4 C3 H3 121.4
C2 C3 H3 121.4
O4 C4 C3 122.6(3)
O4 C4 C5 117.2(3)
C3 C4 C5 120.2(2)
O6' C6' C5' 109.1(2)
O6' C6' C7' 109.6(2)
C5' C6' C7' 116.7(2)
O6' C6' H6' 107.0
C5' C6' H6' 107.0
C7' C6' H6' 107.0
O10' C10' O6' 119.7(2)
O10' C10' C3' 123.1(2)
O6' C10' C3' 117.1(2)
C10' C3' C4' 109.7(2)
C10' C3' C2' 109.5(2)
C4' C3' C2' 113.5(2)
C10' C3' H3' 108.0
C4' C3' H3' 108.0
C2' C3' H3' 108.0
C2 C1 O1 114.1(2)
C2 C1 C6 121.8(2)
O1 C1 C6 124.0(3)
C5 C6 C1 116.3(3)
C5 C6 H6 121.8
C1 C6 H6 121.8
C6 C5 C4 122.8(3)
C6 C5 H5 118.6
C4 C5 H5 118.6
C3' C4' C5' 111.8(2)
C3' C4' H4'1 109.3
C5' C4' H4'1 109.3
C3' C4' H4'2 109.3
C5' C4' H4'2 109.3
H4'1 C4' H4'2 107.9
C6' C5' C4' 112.3(2)
C6' C5' H5'1 109.1
C4' C5' H5'1 109.1
C6' C5' H5'2 109.1
C4' C5' H5'2 109.1
H5'1 C5' H5'2 107.9
O7 C17 C18 123.3(2)
O7 C17 C25 116.3(3)
C18 C17 C25 120.4(3)
C17 C18 C19 117.6(2)
C17 C18 H18 121.2
C19 C18 H18 121.2
C27 C19 C18 121.5(3)
C27 C19 C20 107.0(2)
C18 C19 C20 131.5(2)
O12 C20 C19 129.9(2)
O12 C20 C21 123.9(3)
C19 C20 C21 106.3(2)
O9 C21 C22 111.0(2)
O9 C21 C20 104.8(2)
C22 C21 C20 109.8(2)
O9 C21 C31 107.11(19)
C22 C21 C31 115.3(2)
C20 C21 C31 108.3(2)
C21 C22 C23 116.7(2)
C21 C22 H22A 108.1
C23 C22 H22A 108.1
C21 C22 H22B 108.1
C23 C22 H22B 108.1
H22A C22 H22B 107.3
C28 C23 C24 111.1(2)
C28 C23 C22 114.4(2)
C24 C23 C22 109.4(2)
C28 C23 H23 107.2
C24 C23 H23 107.2
C22 C23 H23 107.2
O8 C24 C23 109.8(2)
O8 C24 H24A 109.7
C23 C24 H24A 109.7
O8 C24 H24B 109.7
C23 C24 H24B 109.7
H24A C24 H24B 108.2
C26 C25 C17 122.2(3)
C26 C25 H25 118.9
C17 C25 H25 118.9
C25 C26 C27 116.7(2)
C25 C26 H26 121.7
C27 C26 H26 121.7
O9 C27 C19 114.2(2)
O9 C27 C26 124.0(2)
C19 C27 C26 121.7(3)
O10 C28 C23 109.6(2)
O10 C28 C29 107.9(2)
C23 C28 C29 117.2(2)
O10 C28 H28 107.2
C23 C28 H28 107.2
C29 C28 H28 107.2
C30 C29 C28 113.0(2)
C30 C29 H29A 109.0
C28 C29 H29A 109.0
C30 C29 H29B 109.0
C28 C29 H29B 109.0
H29A C29 H29B 107.8
C29 C30 C31 112.2(2)
C29 C30 H30A 109.2
C31 C30 H30A 109.2
C29 C30 H30B 109.2
C31 C30 H30B 109.2
H30A C30 H30B 107.9
C32 C31 C30 109.6(2)
C32 C31 C21 109.9(2)
C30 C31 C21 112.5(2)
C32 C31 H31 108.2
C30 C31 H31 108.2
C21 C31 H31 108.2
O11 C32 O10 118.4(2)
O11 C32 C31 124.4(3)
O10 C32 C31 117.2(2)

loop_
_geom_bond_atom_site_label_1
_geom_bond_atom_site_label_2
_geom_bond_distance
O9' C9' 1.437(3)
O9' H9' 0.8400
O4 C4 1.360(3)
O4 H4 0.8400
O6' C10' 1.331(3)
O6' C6' 1.478(3)
O10' C10' 1.209(3)
O1 C1 1.371(3)
O1 C2' 1.460(3)
O1' C1' 1.221(4)
O7 C17 1.364(4)
O7 H7 0.8400
O8 C24 1.428(3)
O8 H8 0.8400
O9 C27 1.378(4)
O9 C21 1.457(3)
O10 C32 1.329(4)
O10 C28 1.477(3)
O11 C32 1.208(3)
O12 C20 1.226(3)
C9' C7' 1.535(4)
C9' H9'1 0.9900
C9' H9'2 0.9900
C7' C8' 1.532(3)
C7' C6' 1.535(4)
C7' H7' 1.0000
C8' C2' 1.513(3)
C8' H8'1 0.9900
C8' H8'2 0.9900
C2' C1' 1.537(3)
C2' C3' 1.554(3)
C1' C2 1.447(4)
C2 C1 1.367(4)
C2 C3 1.409(3)
C3 C4 1.388(4)
C3 H3 0.9500
C4 C5 1.396(4)
C6' C5' 1.518(4)
C6' H6' 1.0000
C10' C3' 1.513(4)
C3' C4' 1.530(4)
C3' H3' 1.0000
C1 C6 1.396(4)
C6 C5 1.384(4)
C6 H6 0.9500
C5 H5 0.9500
C4' C5' 1.556(4)
C4' H4'1 0.9900
C4' H4'2 0.9900
C5' H5'1 0.9900
C5' H5'2 0.9900
C17 C18 1.376(4)
C17 C25 1.413(4)
C18 C19 1.402(4)
C18 H18 0.9500
C19 C27 1.381(3)
C19 C20 1.446(4)
C20 C21 1.536(4)
C21 C22 1.515(4)
C21 C31 1.548(3)
C22 C23 1.536(4)
C22 H22A 0.9900
C22 H22B 0.9900
C23 C28 1.528(4)
C23 C24 1.531(4)
C23 H23 1.0000
C24 H24A 0.9900
C24 H24B 0.9900
C25 C26 1.382(4)
C25 H25 0.9500
C26 C27 1.391(4)
C26 H26 0.9500
C28 C29 1.530(4)
C28 H28 1.0000
C29 C30 1.525(4)
C29 H29A 0.9900
C29 H29B 0.9900
C30 C31 1.537(4)
C30 H30A 0.9900
C30 H30B 0.9900
C31 C32 1.507(3)
C31 H31 1.0000

loop_
_geom_hbond_atom_site_label_D
_geom_hbond_atom_site_label_H
_geom_hbond_atom_site_label_A
_geom_hbond_distance_DH
_geom_hbond_distance_HA
_geom_hbond_distance_DA
_geom_hbond_angle_DHA
_geom_hbond_site_symmetry_A
O9' H9' O11 0.84 1.88 2.695(3) 162.1 1_554
O4 H4 O9' 0.84 1.90 2.744(3) 177.6 1_556
O7 H7 O1S 0.84 1.84 2.663(3) 167.3 1_545
O8 H8 O10' 0.84 1.89 2.700(3) 161.8 2_556

loop_
_geom_torsion_atom_site_label_1
_geom_torsion_atom_site_label_2
_geom_torsion_atom_site_label_3
_geom_torsion_atom_site_label_4
_geom_torsion
O9' C9' C7' C8' 175.9(2)
O9' C9' C7' C6' -59.1(3)
C9' C7' C8' C2' 176.3(2)
C6' C7' C8' C2' 53.4(3)
C1 O1 C2' C8' 128.9(2)
C1 O1 C2' C1' 7.4(2)
C1 O1 C2' C3' -105.8(2)
C7' C8' C2' O1 68.0(3)
C7' C8' C2' C1' -175.7(2)
C7' C8' C2' C3' -52.5(3)
O1 C2' C1' O1' 176.0(2)
C8' C2' C1' O1' 56.8(3)
C3' C2' C1' O1' -70.7(3)
O1 C2' C1' C2 -7.0(2)
C8' C2' C1' C2 -126.2(2)
C3' C2' C1' C2 106.3(2)
O1' C1' C2 C1 -179.1(3)
C2' C1' C2 C1 4.2(3)
O1' C1' C2 C3 0.7(4)
C2' C1' C2 C3 -176.1(2)
C1 C2 C3 C4 -0.7(4)
C1' C2 C3 C4 179.6(2)
C2 C3 C4 O4 -179.9(2)
C2 C3 C4 C5 0.5(4)
C10' O6' C6' C5' -52.3(3)
C10' O6' C6' C7' 76.7(3)
C8' C7' C6' O6' -87.2(3)
C9' C7' C6' O6' 151.3(2)
C8' C7' C6' C5' 37.5(3)
C9' C7' C6' C5' -84.0(3)
C6' O6' C10' O10' 177.5(2)
C6' O6' C10' C3' 0.6(3)
O10' C10' C3' C4' -127.0(3)
O6' C10' C3' C4' 49.7(3)
O10' C10' C3' C2' 107.8(3)
O6' C10' C3' C2' -75.5(3)
O1 C2' C3' C10' -37.9(3)
C8' C2' C3' C10' 84.0(3)
C1' C2' C3' C10' -149.5(2)
O1 C2' C3' C4' -160.90(19)
C8' C2' C3' C4' -39.0(3)
C1' C2' C3' C4' 87.5(2)
C3 C2 C1 O1 -179.3(2)
C1' C2 C1 O1 0.5(3)
C3 C2 C1 C6 0.4(4)
C1' C2 C1 C6 -179.8(2)
C2' O1 C1 C2 -5.2(3)
C2' O1 C1 C6 175.1(2)
C2 C1 C6 C5 0.1(4)
O1 C1 C6 C5 179.7(2)
C1 C6 C5 C4 -0.2(4)
O4 C4 C5 C6 -179.7(3)
C3 C4 C5 C6 -0.1(4)
C10' C3' C4' C5' -45.2(3)
C2' C3' C4' C5' 77.6(3)
O6' C6' C5' C4' 51.2(3)
C7' C6' C5' C4' -73.7(3)
C3' C4' C5' C6' -3.2(3)
O7 C17 C18 C19 179.5(3)
C25 C17 C18 C19 -1.3(4)
C17 C18 C19 C27 1.1(4)
C17 C18 C19 C20 -177.0(3)
C27 C19 C20 O12 -176.3(2)
C18 C19 C20 O12 1.9(4)
C27 C19 C20 C21 3.3(2)
C18 C19 C20 C21 -178.4(3)
C27 O9 C21 C22 122.8(2)
C27 O9 C21 C20 4.3(2)
C27 O9 C21 C31 -110.6(2)
O12 C20 C21 O9 175.0(2)
C19 C20 C21 O9 -4.7(2)
O12 C20 C21 C22 55.7(3)
C19 C20 C21 C22 -124.0(2)
O12 C20 C21 C31 -70.9(3)
C19 C20 C21 C31 109.4(2)
O9 C21 C22 C23 73.5(3)
C20 C21 C22 C23 -171.1(2)
C31 C21 C22 C23 -48.5(3)
C21 C22 C23 C28 47.2(3)
C21 C22 C23 C24 172.6(2)
C28 C23 C24 O8 66.8(3)
C22 C23 C24 O8 -60.5(3)
O7 C17 C25 C26 -179.4(2)
C18 C17 C25 C26 1.4(4)
C17 C25 C26 C27 -1.2(4)
C21 O9 C27 C19 -2.5(3)
C21 O9 C27 C26 179.4(2)
C18 C19 C27 O9 -179.1(2)
C20 C19 C27 O9 -0.6(3)
C18 C19 C27 C26 -1.0(4)
C20 C19 C27 C26 177.5(2)
C25 C26 C27 O9 178.9(2)
C25 C26 C27 C19 1.0(3)
C32 O10 C28 C23 80.3(3)
C32 O10 C28 C29 -48.4(3)
C24 C23 C28 O10 153.2(2)
C22 C23 C28 O10 -82.3(3)
C24 C23 C28 C29 -83.5(3)
C22 C23 C28 C29 41.0(3)
O10 C28 C29 C30 53.9(3)
C23 C28 C29 C30 -70.3(3)
C28 C29 C30 C31 -9.4(3)
C29 C30 C31 C32 -41.0(3)
C29 C30 C31 C21 81.6(3)
O9 C21 C31 C32 -41.6(3)
C22 C21 C31 C32 82.4(3)
C20 C21 C31 C32 -154.2(2)
O9 C21 C31 C30 -164.0(2)
C22 C21 C31 C30 -40.0(3)
C20 C21 C31 C30 83.4(3)
C28 O10 C32 O11 172.4(2)
C28 O10 C32 C31 -4.6(3)
C30 C31 C32 O11 -125.4(3)
C21 C31 C32 O11 110.5(3)
C30 C31 C32 O10 51.4(3)
C21 C31 C32 O10 -72.7(3)
